data_2200235
loop_
_publ_author_name
'Bolte, Michael'
'Faber, Alexander'

_publ_section_title
;
 Dihydridotetrakis(3-picoline)silicon dibromide chloroform tetrasolvate
;
_journal_issue 3
_journal_name_full 'Acta Crystallographica Section E'
_journal_page_first o276
_journal_page_last o278
_journal_paper_doi 10.1107/S1600536801003415
_journal_volume 57
_journal_year 2001
_chemical_formula_sum 'C28 H34 Br2 Cl12 N4 Si'
_chemical_formula_weight 1039.90
_chemical_name_systematic ?
_space_group_IT_number 2
_symmetry_cell_setting triclinic
_symmetry_space_group_name_Hall '-P 1'
_symmetry_space_group_name_H-M 'P -1'
_audit_creation_method SHELXL-97
_cell_angle_alpha 97.650(10)
_cell_angle_beta 90.680(10)
_cell_angle_gamma 108.630(10)
_cell_formula_units_Z 1
_cell_length_a 8.8400(10)
_cell_length_b 10.0590(10)
_cell_length_c 13.3300(10)
_cell_measurement_reflns_used 7621
_cell_measurement_temperature 173(2)
_cell_measurement_theta_max 25
_cell_measurement_theta_min 1
_cell_volume 1111.3(2)
_computing_cell_refinement SMART
_computing_data_collection 'SMART (Siemens, 1995)'
_computing_data_reduction 'SAINT (Siemens, 1995)'
_computing_molecular_graphics 'XP in SHELXTL-Plus (Sheldrick, 1991)'
_computing_structure_refinement 'SHELXL97 (Sheldrick, 1997)'
_computing_structure_solution 'SHELXS97 (Sheldrick, 1990)'
_diffrn_ambient_temperature 173(2)
_diffrn_measured_fraction_theta_full .999
_diffrn_measured_fraction_theta_max .999
_diffrn_measurement_device_type 'Siemens CCD three-circle'
_diffrn_measurement_method \w
_diffrn_radiation_monochromator graphite
_diffrn_radiation_source 'fine-focus sealed tube'
_diffrn_radiation_type MoK\a
_diffrn_radiation_wavelength .71073
_diffrn_reflns_av_R_equivalents .0869
_diffrn_reflns_av_sigmaI/netI .0747
_diffrn_reflns_limit_h_max 11
_diffrn_reflns_limit_h_min -11
_diffrn_reflns_limit_k_max 13
_diffrn_reflns_limit_k_min -13
_diffrn_reflns_limit_l_max 17
_diffrn_reflns_limit_l_min -17
_diffrn_reflns_number 22862
_diffrn_reflns_theta_full 27.48
_diffrn_reflns_theta_max 27.48
_diffrn_reflns_theta_min 1.54
_diffrn_standards_decay_% 0
_diffrn_standards_interval_time 1200
_diffrn_standards_number 160
_exptl_absorpt_coefficient_mu 2.598
_exptl_absorpt_correction_T_max .60
_exptl_absorpt_correction_T_min .37
_exptl_absorpt_correction_type empirical
_exptl_absorpt_process_details '(SADABS; Sheldrick, 1996)'
_exptl_crystal_colour colourless
_exptl_crystal_density_diffrn 1.554
_exptl_crystal_density_method 'not measured'
_exptl_crystal_description block
_exptl_crystal_F_000 518
_exptl_crystal_size_max .40
_exptl_crystal_size_mid .35
_exptl_crystal_size_min .20
_refine_diff_density_max 2.386
_refine_diff_density_min -.846
_refine_ls_extinction_method none
_refine_ls_goodness_of_fit_ref 1.113
_refine_ls_hydrogen_treatment mixed
_refine_ls_matrix_type full
_refine_ls_number_parameters 219
_refine_ls_number_reflns 5095
_refine_ls_number_restraints 1
_refine_ls_restrained_S_all 1.113
_refine_ls_R_factor_all .1339
_refine_ls_R_factor_gt .0926
_refine_ls_shift/su_max .002
_refine_ls_shift/su_mean .000
_refine_ls_structure_factor_coef Fsqd
_refine_ls_weighting_details 'calc w = 1/[\s^2^(Fo^2^)+(0.0856P)^2^+12.6187P] where P = (Fo^2^+2Fc^2^)/3'
_refine_ls_weighting_scheme calc
_refine_ls_wR_factor_ref .2682
_reflns_number_gt 3406
_reflns_number_total 5095
_reflns_threshold_expression I>2\s(I)
_cod_data_source_file wn6005.cif
_cod_data_source_block I
_cod_depositor_comments
;
The following automatic conversions were performed:
'_symmetry_cell_setting' value 'Triclinic' changed to 'triclinic'
according to '/home/saulius/struct/CIF-dictionaries/cif_core.dic'
dictionary named 'cif_core.dic' version 2.4.1 from 2010-06-29.

Automatic conversion script
Id: cif_fix_enum 1527 2010-12-29 10:47:43Z saulius 

The following automatic conversions were performed:

'_symmetry_cell_setting' value 'Triclinic' changed to 'triclinic'
according to /home/saulius/struct/CIF-dictionaries/cif_core.dic
dictionary named 'cif_core.dic' version 2.4.1 from
2010-06-29.

'_exptl_absorpt_correction_type' value 'Empirical'
changed to 'empirical' according to
/home/saulius/struct/CIF-dictionaries/cif_core.dic dictionary named
'cif_core.dic' version 2.4.1 from 2010-06-29.

Automatic conversion script
Id: cif_fix_values 1715 2011-07-08 13:25:40Z adriana 
;
_cod_original_cell_volume 1111.35(19)
_cod_database_code 2200235
_cod_database_fobs_code 2200235

loop_
_symmetry_equiv_pos_as_xyz
'x, y, z'
'-x, -y, -z'

loop_
_atom_site_label
_atom_site_fract_x
_atom_site_fract_y
_atom_site_fract_z
_atom_site_U_iso_or_equiv
_atom_site_adp_type
_atom_site_calc_flag
_atom_site_refinement_flags
_atom_site_occupancy
_atom_site_disorder_assembly
_atom_site_disorder_group
_atom_site_type_symbol
Si1 .0000 .5000 .0000 .0181(6) Uani d SD 1 . . Si
H1 .095(8) .592(6) -.062(5) .022 Uiso d D 1 . . H
N11 .1233(8) .6138(7) .1258(5) .0245(13) Uani d . 1 . . N
C12 .0870(9) .5698(9) .2165(6) .0279(17) Uani d . 1 . . C
H12 .0024 .4839 .2190 .034 Uiso calc R 1 . . H
C13 .1699(10) .6467(10) .3067(7) .0346(19) Uani d . 1 . . C
C131 .1271(14) .5955(13) .4048(8) .059(3) Uani d . 1 . . C
H13A .0186 .5272 .3978 .088 Uiso calc R 1 . . H
H13B .1317 .6758 .4565 .088 Uiso calc R 1 . . H
H13C .2027 .5495 .4250 .088 Uiso calc R 1 . . H
C14 .2969(9) .7754(9) .2986(6) .0306(18) Uani d . 1 . . C
H14 .3556 .8321 .3581 .037 Uiso calc R 1 . . H
C15 .3335(10) .8167(9) .2068(6) .0318(18) Uani d . 1 . . C
H15 .4190 .9009 .2016 .038 Uiso calc R 1 . . H
C16 .2460(9) .7358(8) .1209(6) .0278(17) Uani d . 1 . . C
H16 .2718 .7657 .0568 .033 Uiso calc R 1 . . H
N21 .1444(8) .3859(7) -.0114(5) .0240(13) Uani d . 1 . . N
C22 .1176(10) .2725(8) .0383(6) .0278(17) Uani d . 1 . . C
H22 .0270 .2490 .0782 .033 Uiso calc R 1 . . H
C23 .2159(11) .1886(9) .0340(7) .0350(19) Uani d . 1 . . C
C231 .1800(14) .0644(11) .0918(8) .050(3) Uani d . 1 . . C
H23A .2541 .0888 .1517 .075 Uiso calc R 1 . . H
H23B .1925 -.0175 .0482 .075 Uiso calc R 1 . . H
H23C .0699 .0409 .1131 .075 Uiso calc R 1 . . H
C24 .3474(11) .2239(10) -.0254(8) .040(2) Uani d . 1 . . C
H24 .4175 .1690 -.0308 .048 Uiso calc R 1 . . H
C25 .3753(11) .3401(10) -.0768(7) .040(2) Uani d . 1 . . C
H25 .4643 .3645 -.1179 .048 Uiso calc R 1 . . H
C26 .2747(10) .4198(9) -.0683(6) .0303(18) Uani d . 1 . . C
H26 .2963 .5001 -.1028 .036 Uiso calc R 1 . . H
C1 .8545(14) .0240(12) .3371(9) .056(3) Uani d . 1 . . C
H11 .8022 .0465 .2776 .067 Uiso calc R 1 . . H
Cl11 .9042(8) -.1295(4) .2984(4) .1131(17) Uani d . 1 . . Cl
Cl12 .7192(5) -.0003(5) .4349(4) .1039(14) Uani d . 1 . . Cl
Cl13 1.0267(5) .1644(5) .3757(4) .0996(14) Uani d . 1 . . Cl
C2 .4663(12) -.3654(11) .6797(8) .048(2) Uani d . 1 . . C
H21 .4338 -.2974 .7295 .058 Uiso calc R 1 . . H
Cl21 .2981(4) -.5164(5) .6433(3) .0908(13) Uani d . 1 . . Cl
Cl22 .6144(4) -.4136(4) .7382(3) .0755(10) Uani d . 1 . . Cl
Cl23 .5386(4) -.2817(5) .5741(3) .0904(13) Uani d . 1 . . Cl
Br1 .32492(12) .85295(10) -.14354(7) .0387(3) Uani d . 1 . . Br

loop_
_atom_site_aniso_label
_atom_site_aniso_U_11
_atom_site_aniso_U_22
_atom_site_aniso_U_33
_atom_site_aniso_U_12
_atom_site_aniso_U_13
_atom_site_aniso_U_23
Si1 .0192(13) .0191(13) .0166(13) .0062(11) .0034(10) .0054(10)
N11 .025(3) .026(3) .027(3) .012(3) .002(3) .009(3)
C12 .026(4) .031(4) .027(4) .008(3) .007(3) .010(3)
C13 .029(4) .044(5) .031(5) .013(4) .001(3) .004(4)
C131 .050(6) .064(7) .041(6) -.004(5) .002(5) -.008(5)
C14 .019(4) .045(5) .020(4) .003(3) -.002(3) -.006(3)
C15 .028(4) .029(4) .035(5) .006(3) -.003(3) .002(3)
C16 .025(4) .030(4) .031(4) .010(3) .011(3) .011(3)
N21 .027(3) .024(3) .022(3) .010(3) .002(3) .002(3)
C22 .028(4) .031(4) .027(4) .013(3) .007(3) .007(3)
C23 .037(5) .033(5) .038(5) .018(4) -.003(4) .001(4)
C231 .067(7) .043(6) .055(6) .033(5) .008(5) .023(5)
C24 .039(5) .038(5) .049(6) .023(4) .003(4) .001(4)
C25 .035(5) .051(6) .043(5) .025(4) .014(4) .008(4)
C26 .029(4) .034(4) .031(4) .012(3) .008(3) .008(3)
C1 .058(7) .052(6) .059(7) .016(5) .002(5) .015(5)
Cl11 .186(5) .070(2) .090(3) .052(3) .002(3) .009(2)
Cl12 .077(3) .123(4) .098(3) .007(2) .028(2) .030(3)
Cl13 .064(2) .084(3) .122(4) -.0043(19) .003(2) -.013(2)
C2 .043(6) .050(6) .053(6) .018(5) .006(5) .010(5)
Cl21 .058(2) .114(3) .072(2) -.0119(19) -.0015(17) .014(2)
Cl22 .065(2) .091(2) .079(2) .0296(18) -.0071(16) .0325(19)
Cl23 .065(2) .125(3) .092(3) .024(2) .0131(18) .068(3)
Br1 .0433(5) .0395(5) .0363(5) .0135(4) .0107(4) .0144(4)

loop_
_atom_type_symbol
_atom_type_description
_atom_type_scat_dispersion_real
_atom_type_scat_dispersion_imag
_atom_type_scat_source
C C .0033 .0016 'International Tables Vol C Tables 4.2.6.8 and 6.1.1.4'
H H .0000 .0000 'International Tables Vol C Tables 4.2.6.8 and 6.1.1.4'
N N .0061 .0033 'International Tables Vol C Tables 4.2.6.8 and 6.1.1.4'
Si Si .0817 .0704 'International Tables Vol C Tables 4.2.6.8 and 6.1.1.4'
Br Br -.2901 2.4595 'International Tables Vol C Tables 4.2.6.8 and 6.1.1.4'
Cl Cl .1484 .1585 'International Tables Vol C Tables 4.2.6.8 and 6.1.1.4'

loop_
_geom_angle_atom_site_label_1
_geom_angle_atom_site_label_2
_geom_angle_atom_site_label_3
_geom_angle_site_symmetry_1
_geom_angle_site_symmetry_3
_geom_angle
_geom_angle_publ_flag
H1 Si1 N21 . . 90(3) ?
H1 Si1 N21 . 2_565 90(3) ?
N21 Si1 N21 . 2_565 179.9990(10) ?
H1 Si1 N11 . 2_565 88(3) ?
N21 Si1 N11 . 2_565 90.2(3) ?
N21 Si1 N11 2_565 2_565 89.8(3) ?
H1 Si1 N11 . . 92(3) ?
N21 Si1 N11 . . 89.8(3) y
N21 Si1 N11 2_565 . 90.2(3) ?
N11 Si1 N11 2_565 . 179.9990(10) ?
H1 Si1 H1 . . 0(3) ?
N21 Si1 H1 . . 90(3) ?
N21 Si1 H1 2_565 . 90(3) ?
N11 Si1 H1 2_565 . 88(3) ?
N11 Si1 H1 . . 92(3) ?
C12 N11 C16 . . 119.6(7) ?
C12 N11 Si1 . . 120.1(5) ?
C16 N11 Si1 . . 120.3(5) ?
N11 C12 C13 . . 122.0(8) ?
N11 C12 H12 . . 119.0 ?
C13 C12 H12 . . 119.0 ?
C12 C13 C14 . . 116.8(8) ?
C12 C13 C131 . . 120.6(8) ?
C14 C13 C131 . . 122.6(8) ?
C13 C131 H13A . . 109.5 ?
C13 C131 H13B . . 109.5 ?
H13A C131 H13B . . 109.5 ?
C13 C131 H13C . . 109.5 ?
H13A C131 H13C . . 109.5 ?
H13B C131 H13C . . 109.5 ?
C15 C14 C13 . . 120.4(8) ?
C15 C14 H14 . . 119.8 ?
C13 C14 H14 . . 119.8 ?
C14 C15 C16 . . 119.7(8) ?
C14 C15 H15 . . 120.2 ?
C16 C15 H15 . . 120.2 ?
N11 C16 C15 . . 121.6(7) ?
N11 C16 H16 . . 119.2 ?
C15 C16 H16 . . 119.2 ?
C22 N21 C26 . . 118.3(7) ?
C22 N21 Si1 . . 120.6(5) ?
C26 N21 Si1 . . 121.1(5) ?
N21 C22 C23 . . 123.3(7) ?
N21 C22 H22 . . 118.4 ?
C23 C22 H22 . . 118.4 ?
C22 C23 C24 . . 117.6(8) ?
C22 C23 C231 . . 120.6(8) ?
C24 C23 C231 . . 121.8(8) ?
C23 C231 H23A . . 109.5 ?
C23 C231 H23B . . 109.5 ?
H23A C231 H23B . . 109.5 ?
C23 C231 H23C . . 109.5 ?
H23A C231 H23C . . 109.5 ?
H23B C231 H23C . . 109.5 ?
C25 C24 C23 . . 119.4(8) ?
C25 C24 H24 . . 120.3 ?
C23 C24 H24 . . 120.3 ?
C26 C25 C24 . . 120.2(8) ?
C26 C25 H25 . . 119.9 ?
C24 C25 H25 . . 119.9 ?
N21 C26 C25 . . 121.2(8) ?
N21 C26 H26 . . 119.4 ?
C25 C26 H26 . . 119.4 ?
Cl13 C1 Cl11 . . 109.6(7) ?
Cl13 C1 Cl12 . . 110.7(7) ?
Cl11 C1 Cl12 . . 111.5(7) ?
Cl13 C1 H11 . . 108.3 ?
Cl11 C1 H11 . . 108.3 ?
Cl12 C1 H11 . . 108.3 ?
Cl22 C2 Cl23 . . 110.7(6) ?
Cl22 C2 Cl21 . . 109.7(6) ?
Cl23 C2 Cl21 . . 110.6(6) ?
Cl22 C2 H21 . . 108.6 ?
Cl23 C2 H21 . . 108.6 ?
Cl21 C2 H21 . . 108.6 ?

loop_
_geom_bond_atom_site_label_1
_geom_bond_atom_site_label_2
_geom_bond_site_symmetry_2
_geom_bond_distance
_geom_bond_publ_flag
Si1 H1 . 1.401(10) ?
Si1 N21 . 1.966(6) y
Si1 N21 2_565 1.966(6) ?
Si1 N11 2_565 1.990(7) ?
Si1 N11 . 1.990(7) ?
Si1 H1 . 1.401(10) ?
N11 C12 . 1.349(10) ?
N11 C16 . 1.363(10) ?
C12 C13 . 1.396(12) ?
C12 H12 . .9500 ?
C13 C14 . 1.435(12) ?
C13 C131 . 1.478(14) ?
C131 H13A . .9800 ?
C131 H13B . .9800 ?
C131 H13C . .9800 ?
C14 C15 . 1.354(12) ?
C14 H14 . .9500 ?
C15 C16 . 1.378(12) ?
C15 H15 . .9500 ?
C16 H16 . .9500 ?
N21 C22 . 1.353(10) ?
N21 C26 . 1.363(10) ?
C22 C23 . 1.388(11) ?
C22 H22 . .9500 ?
C23 C24 . 1.393(13) ?
C23 C231 . 1.505(12) ?
C231 H23A . .9800 ?
C231 H23B . .9800 ?
C231 H23C . .9800 ?
C24 C25 . 1.389(13) ?
C24 H24 . .9500 ?
C25 C26 . 1.371(12) ?
C25 H25 . .9500 ?
C26 H26 . .9500 ?
C1 Cl13 . 1.729(12) ?
C1 Cl11 . 1.752(12) ?
C1 Cl12 . 1.769(12) ?
C1 H11 . 1.0000 ?
C2 Cl22 . 1.743(11) ?
C2 Cl23 . 1.758(11) ?
C2 Cl21 . 1.760(11) ?
C2 H21 . 1.0000 ?

loop_
_geom_hbond_atom_site_label_D
_geom_hbond_atom_site_label_H
_geom_hbond_atom_site_label_A
_geom_hbond_site_symmetry_A
_geom_hbond_distance_DH
_geom_hbond_distance_HA
_geom_hbond_distance_DA
_geom_hbond_angle_DHA
C1 H11 Br1 2_665 1.00 2.58 3.565(12) 169.9
C2 H21 Br1 1_546 1.00 2.52 3.519(11) 173.9

loop_
_geom_torsion_atom_site_label_1
_geom_torsion_atom_site_label_2
_geom_torsion_atom_site_label_3
_geom_torsion_atom_site_label_4
_geom_torsion_site_symmetry_1
_geom_torsion
H1 Si1 N11 C12 . -177(3)
N21 Si1 N11 C12 . -86.8(6)
N21 Si1 N11 C12 2_565 93.2(6)
H1 Si1 N11 C16 . 2(3)
N21 Si1 N11 C16 . 92.5(6)
N21 Si1 N11 C16 2_565 -87.5(6)
C16 N11 C12 C13 . 1.0(12)
Si1 N11 C12 C13 . -179.7(6)
N11 C12 C13 C14 . -.2(12)
N11 C12 C13 C131 . -180.0(9)
C12 C13 C14 C15 . -1.0(13)
C131 C13 C14 C15 . 178.8(9)
C13 C14 C15 C16 . 1.3(13)
C12 N11 C16 C15 . -.7(11)
Si1 N11 C16 C15 . -180.0(6)
C14 C15 C16 N11 . -.5(12)
H1 Si1 N21 C22 . 178(3)
N11 Si1 N21 C22 2_565 -94.4(6)
N11 Si1 N21 C22 . 85.6(6)
H1 Si1 N21 C26 . -1(3)
N11 Si1 N21 C26 2_565 86.5(6)
N11 Si1 N21 C26 . -93.5(6)
C26 N21 C22 C23 . -.2(12)
Si1 N21 C22 C23 . -179.4(7)
N21 C22 C23 C24 . -.5(13)
N21 C22 C23 C231 . 179.6(8)
C22 C23 C24 C25 . .4(14)
C231 C23 C24 C25 . -179.7(9)
C23 C24 C25 C26 . .5(15)
C22 N21 C26 C25 . 1.1(12)
Si1 N21 C26 C25 . -179.7(7)
C24 C25 C26 N21 . -1.3(14)
